data_4348587
loop_
_publ_author_name
'Modak, Ritwik'
'Sikdar, Yeasin'
'Thuijs, Annaliese E.'
'Christou, George'
'Goswami, Sanchita'

_publ_section_title
;
 Co<sup>II</sup><sub>4</sub>, Co<sup>II</sup><sub>7</sub>, and a Series of
 Co<sup>II</sup><sub>2</sub>Ln<sup>III</sup> (Ln<sup>III</sup> =
 Nd<sup>III</sup>, Sm<sup>III</sup>, Gd<sup>III</sup>, Tb<sup>III</sup>,
 Dy<sup>III</sup>) Coordination Clusters: Search for Single Molecule
 Magnets.
;
_journal_issue 20
_journal_name_full 'Inorganic chemistry'
_journal_page_first 10192
_journal_page_last 10202
_journal_paper_doi 10.1021/acs.inorgchem.6b01402
_journal_volume 55
_journal_year 2016
_chemical_formula_sum 'C61 H56 Co2 N7 O23 Tb'
_chemical_formula_weight 1531.92
_space_group_IT_number 2
_space_group_name_Hall '-P 1'
_space_group_name_H-M_alt 'P -1'
_symmetry_cell_setting triclinic
_symmetry_space_group_name_H-M 'P -1'
_atom_sites_solution_hydrogens geom
_atom_sites_solution_primary direct
_atom_sites_solution_secondary difmap
_audit_creation_method SHELXL-97
_cell_angle_alpha 85.471(3)
_cell_angle_beta 87.242(3)
_cell_angle_gamma 61.687(3)
_cell_formula_units_Z 2
_cell_length_a 12.7529(15)
_cell_length_b 13.1754(15)
_cell_length_c 22.021(3)
_cell_measurement_reflns_used 34893
_cell_measurement_temperature 296(2)
_cell_measurement_theta_max 24.6
_cell_measurement_theta_min 0.9
_cell_volume 3247.0(7)
_computing_cell_refinement 'Bruker SAINT'
_computing_data_collection 'Bruker APEX2'
_computing_data_reduction 'Bruker SAINT'
_computing_structure_refinement 'SHELXL-97 (Sheldrick, 2008)'
_computing_structure_solution 'SHELXS-97 (Sheldrick, 2008)'
_diffrn_ambient_temperature 296(2)
_diffrn_measured_fraction_theta_full 0.984
_diffrn_measured_fraction_theta_max 0.984
_diffrn_measurement_device_type 'Bruker APEX-II CCd'
_diffrn_measurement_method 'Phi and Omega sans'
_diffrn_radiation_monochromator graphite
_diffrn_radiation_source 'fine-focus sealed tube'
_diffrn_radiation_type MoK\a
_diffrn_radiation_wavelength 0.71073
_diffrn_reflns_av_R_equivalents 0.0542
_diffrn_reflns_av_unetI/netI 0.0610
_diffrn_reflns_limit_h_max 13
_diffrn_reflns_limit_h_min -14
_diffrn_reflns_limit_k_max 15
_diffrn_reflns_limit_k_min -15
_diffrn_reflns_limit_l_max 25
_diffrn_reflns_limit_l_min -25
_diffrn_reflns_number 34893
_diffrn_reflns_theta_full 24.60
_diffrn_reflns_theta_max 24.60
_diffrn_reflns_theta_min 0.93
_exptl_absorpt_coefficient_mu 1.666
_exptl_absorpt_correction_T_max 0.627
_exptl_absorpt_correction_T_min 0.573
_exptl_absorpt_correction_type multi-scan
_exptl_absorpt_process_details 'SADABS(Sheldrick, 2008)'
_exptl_crystal_colour pink
_exptl_crystal_density_diffrn 1.567
_exptl_crystal_density_method 'not measured'
_exptl_crystal_description block
_exptl_crystal_F_000 1548
_exptl_crystal_size_max 0.34
_exptl_crystal_size_mid 0.31
_exptl_crystal_size_min 0.28
_refine_diff_density_max 1.366
_refine_diff_density_min -0.841
_refine_diff_density_rms 0.131
_refine_ls_extinction_coef 0.00043(16)
_refine_ls_extinction_expression Fc^*^=kFc[1+0.001xFc^2^\l^3^/sin(2\q)]^-1/4^
_refine_ls_extinction_method SHELXL
_refine_ls_goodness_of_fit_ref 1.496
_refine_ls_hydrogen_treatment mixed
_refine_ls_matrix_type full
_refine_ls_number_parameters 864
_refine_ls_number_reflns 10753
_refine_ls_number_restraints 2
_refine_ls_restrained_S_all 1.496
_refine_ls_R_factor_all 0.0774
_refine_ls_R_factor_gt 0.0560
_refine_ls_shift/su_max 0.001
_refine_ls_shift/su_mean 0.000
_refine_ls_structure_factor_coef Fsqd
_refine_ls_weighting_details 'calc w=1/[\s^2^(Fo^2^)+(0.0500P)^2^+0.6112P] where P=(Fo^2^+2Fc^2^)/3'
_refine_ls_weighting_scheme calc
_refine_ls_wR_factor_gt 0.1390
_refine_ls_wR_factor_ref 0.1472
_reflns_number_gt 8491
_reflns_number_total 10933
_reflns_threshold_expression >2sigma(I)
_cod_data_source_file ic6b01402_si_007.cif
_cod_data_source_block Complex_5
_cod_original_sg_symbol_H-M P-1
_cod_database_code 4348587

loop_
_symmetry_equiv_pos_as_xyz
'x, y, z'
'-x, -y, -z'

loop_
_atom_site_label
_atom_site_type_symbol
_atom_site_fract_x
_atom_site_fract_y
_atom_site_fract_z
_atom_site_U_iso_or_equiv
_atom_site_adp_type
_atom_site_occupancy
_atom_site_symmetry_multiplicity
_atom_site_calc_flag
_atom_site_refinement_flags
Tb1 Tb 0.61343(3) 0.60928(3) 0.739837(14) 0.03065(13) Uani 1 1 d .
Co2 Co 0.43261(8) 0.47188(8) 0.78812(4) 0.0306(2) Uani 1 1 d .
Co1 Co 0.74876(8) 0.78989(8) 0.68996(4) 0.0311(2) Uani 1 1 d .
O7 O 0.4908(4) 0.5825(4) 0.81310(18) 0.0297(10) Uani 1 1 d .
O4 O 0.6315(4) 0.7375(4) 0.66687(18) 0.0311(11) Uani 1 1 d .
O10 O 0.4978(4) 0.5124(4) 0.70917(17) 0.0306(11) Uani 1 1 d .
O1 O 0.7171(4) 0.7145(4) 0.76883(17) 0.0296(10) Uani 1 1 d .
C47 C 0.5081(6) 0.4637(5) 0.6576(2) 0.0268(15) Uani 1 1 d .
C32 C 0.4502(5) 0.6393(6) 0.8631(3) 0.0280(15) Uani 1 1 d .
C46 C 0.4460(6) 0.4043(6) 0.6436(3) 0.0320(16) Uani 1 1 d .
C53 C 0.3666(6) 0.3833(6) 0.6845(3) 0.0360(17) Uani 1 1 d .
H53 H 0.3267 0.3476 0.6690 0.043 Uiso 1 1 calc R
N4 N 0.3449(5) 0.4087(5) 0.7405(3) 0.0373(14) Uani 1 1 d .
N3 N 0.4454(5) 0.4147(5) 0.8792(2) 0.0317(13) Uani 1 1 d .
O12 O 0.2490(5) 0.6079(5) 0.8075(2) 0.0442(14) Uani 1 1 d .
H67 H 0.239(7) 0.622(7) 0.840(3) 0.053 Uiso 1 1 d .
O9 O 0.5940(4) 0.3015(4) 0.7797(2) 0.0410(12) Uani 1 1 d D
H66 H 0.645(5) 0.323(6) 0.768(3) 0.049 Uiso 1 1 d D
N2 N 0.7915(5) 0.7906(5) 0.5975(2) 0.0361(14) Uani 1 1 d .
N1 N 0.8110(5) 0.8735(5) 0.7401(2) 0.0332(13) Uani 1 1 d .
O3 O 0.6033(4) 0.9717(4) 0.6722(2) 0.0456(13) Uani 1 1 d D
H64 H 0.538(4) 0.995(7) 0.657(3) 0.055 Uiso 1 1 d D
O6 O 0.9230(4) 0.6349(4) 0.6976(2) 0.0409(12) Uani 1 1 d .
H6A H 0.908(6) 0.562(6) 0.715(3) 0.049 Uiso 1 1 d .
O11 O 0.6468(4) 0.5279(4) 0.6303(2) 0.0368(11) Uani 1 1 d .
O2 O 0.7150(4) 0.5577(4) 0.84628(19) 0.0359(11) Uani 1 1 d .
O5 O 0.4255(4) 0.7549(4) 0.6790(2) 0.0379(11) Uani 1 1 d .
O8 O 0.4809(4) 0.7800(4) 0.8081(2) 0.0399(12) Uani 1 1 d .
O13 O 0.8271(4) 0.4953(4) 0.7197(2) 0.0429(12) Uani 1 1 d .
C38 C 0.4249(6) 0.4826(6) 0.9227(3) 0.0328(16) Uani 1 1 d .
H38 H 0.4141 0.4560 0.9616 0.039 Uiso 1 1 calc R
C3 C 0.7635(6) 0.6225(6) 0.8664(3) 0.0309(16) Uani 1 1 d .
C17 C 0.5615(6) 0.7855(5) 0.6189(3) 0.0299(15) Uani 1 1 d .
C33 C 0.4459(6) 0.7477(6) 0.8628(3) 0.0355(17) Uani 1 1 d .
C48 C 0.5877(6) 0.4717(6) 0.6131(3) 0.0321(16) Uani 1 1 d .
C2 C 0.7655(6) 0.7046(6) 0.8218(3) 0.0291(15) Uani 1 1 d .
C1 C 0.8180(6) 0.7712(6) 0.8378(3) 0.0307(16) Uani 1 1 d .
C31 C 0.4174(6) 0.5949(6) 0.9165(3) 0.0333(16) Uani 1 1 d .
C51 C 0.4625(7) 0.3595(6) 0.5860(3) 0.0410(18) Uani 1 1 d .
H51 H 0.4191 0.3231 0.5761 0.049 Uiso 1 1 calc R
C16 C 0.5983(7) 0.8234(6) 0.5642(3) 0.0349(17) Uani 1 1 d .
C18 C 0.4454(6) 0.7984(6) 0.6235(3) 0.0351(17) Uani 1 1 d .
C23 C 0.7160(7) 0.8124(6) 0.5550(3) 0.0387(18) Uani 1 1 d .
H23 H 0.7394 0.8218 0.5152 0.046 Uiso 1 1 calc R
C39 C 0.4590(7) 0.3016(6) 0.8948(3) 0.0361(17) Uani 1 1 d .
C59 C 0.2775(7) 0.2728(7) 0.7831(3) 0.048(2) Uani 1 1 d .
H59 H 0.3398 0.2133 0.7633 0.058 Uiso 1 1 calc R
C6 C 0.8603(6) 0.7580(7) 0.8977(3) 0.0439(19) Uani 1 1 d .
H6 H 0.8913 0.8050 0.9088 0.053 Uiso 1 1 calc R
C40 C 0.5533(6) 0.2083(6) 0.8703(3) 0.0376(17) Uani 1 1 d .
C21 C 0.5177(8) 0.8684(6) 0.5159(3) 0.047(2) Uani 1 1 d .
H21 H 0.5413 0.8900 0.4787 0.057 Uiso 1 1 calc R
C54 C 0.2613(6) 0.3837(6) 0.7747(3) 0.0376(17) Uani 1 1 d .
C19 C 0.3673(7) 0.8481(6) 0.5766(3) 0.0434(19) Uani 1 1 d .
H19 H 0.2895 0.8597 0.5810 0.052 Uiso 1 1 calc R
C24 C 0.9070(7) 0.7790(6) 0.5802(3) 0.0376(17) Uani 1 1 d .
C36 C 0.3785(6) 0.6633(6) 0.9667(3) 0.0399(18) Uani 1 1 d .
H36 H 0.3558 0.6354 1.0023 0.048 Uiso 1 1 calc R
C10 C 0.7362(7) 1.0530(6) 0.6777(3) 0.0389(17) Uani 1 1 d .
C14 C 0.9485(7) 0.9450(7) 0.6989(4) 0.050(2) Uani 1 1 d .
H14 H 1.0126 0.8814 0.7174 0.061 Uiso 1 1 calc R
C4 C 0.8084(6) 0.6087(7) 0.9230(3) 0.0421(18) Uani 1 1 d .
H4 H 0.8068 0.5528 0.9511 0.050 Uiso 1 1 calc R
C44 C 0.3768(8) 0.2881(7) 0.9325(3) 0.048(2) Uani 1 1 d .
H44 H 0.3101 0.3521 0.9465 0.057 Uiso 1 1 calc R
C9 C 0.8329(7) 0.9579(6) 0.7059(3) 0.0384(17) Uani 1 1 d .
C55 C 0.1685(7) 0.4737(7) 0.8031(3) 0.0455(19) Uani 1 1 d .
C52 C 0.7401(7) 0.5256(7) 0.5891(3) 0.051(2) Uani 1 1 d .
H52A H 0.7989 0.4470 0.5841 0.076 Uiso 1 1 calc R
H52B H 0.7767 0.5662 0.6058 0.076 Uiso 1 1 calc R
H52C H 0.7064 0.5622 0.5503 0.076 Uiso 1 1 calc R
C25 C 1.0071(7) 0.6845(7) 0.6053(3) 0.0415(19) Uani 1 1 d .
C49 C 0.6048(7) 0.4241(6) 0.5576(3) 0.0395(18) Uani 1 1 d .
H49 H 0.6588 0.4293 0.5293 0.047 Uiso 1 1 calc R
C5 C 0.8565(7) 0.6778(7) 0.9391(3) 0.049(2) Uani 1 1 d .
H5 H 0.8860 0.6692 0.9781 0.059 Uiso 1 1 calc R
C30 C 0.9973(7) 0.5899(6) 0.6456(3) 0.0445(19) Uani 1 1 d .
H30A H 0.9649 0.5522 0.6221 0.053 Uiso 1 1 calc R
H30B H 1.0761 0.5324 0.6588 0.053 Uiso 1 1 calc R
N5 N 0.8291(7) 0.3995(7) 0.7363(3) 0.062(2) Uani 1 1 d .
C50 C 0.5406(7) 0.3683(6) 0.5443(3) 0.0443(19) Uani 1 1 d .
H50 H 0.5510 0.3368 0.5068 0.053 Uiso 1 1 calc R
C20 C 0.4054(7) 0.8809(7) 0.5226(3) 0.049(2) Uani 1 1 d .
H20 H 0.3534 0.9122 0.4900 0.059 Uiso 1 1 calc R
O14 O 0.7333(5) 0.3996(4) 0.7534(2) 0.0445(13) Uani 1 1 d .
C26 C 1.1192(7) 0.6709(8) 0.5889(4) 0.056(2) Uani 1 1 d .
H26 H 1.1864 0.6076 0.6052 0.067 Uiso 1 1 calc R
C56 C 0.0929(7) 0.4502(8) 0.8409(4) 0.057(2) Uani 1 1 d .
H56 H 0.0306 0.5099 0.8605 0.068 Uiso 1 1 calc R
C58 C 0.2003(9) 0.2501(8) 0.8213(4) 0.066(3) Uani 1 1 d .
H58 H 0.2104 0.1754 0.8275 0.080 Uiso 1 1 calc R
N6 N 0.1273(7) 0.6741(10) 0.9548(4) 0.073(2) Uani 1 1 d .
O16 O 0.1288(7) 0.7361(7) 0.9062(4) 0.100(2) Uani 1 1 d .
O17 O 0.1774(7) 0.5714(7) 0.9527(4) 0.103(3) Uani 1 1 d .
O18 O 0.0766(8) 0.7249(9) 0.9997(4) 0.124(3) Uani 1 1 d .
O15 O 0.9459(8) 0.2877(8) 0.7348(5) 0.145(4) Uani 1 1 d .
C29 C 0.9201(9) 0.8611(8) 0.5421(4) 0.061(2) Uani 1 1 d .
H29 H 0.8532 0.9278 0.5281 0.073 Uiso 1 1 calc R
C27 C 1.1322(9) 0.7497(9) 0.5486(4) 0.065(3) Uani 1 1 d .
H27 H 1.2078 0.7393 0.5377 0.078 Uiso 1 1 calc R
C28 C 1.0335(10) 0.8434(9) 0.5247(4) 0.068(3) Uani 1 1 d .
H28 H 1.0423 0.8956 0.4967 0.082 Uiso 1 1 calc R
C11 C 0.7570(8) 1.1334(7) 0.6439(4) 0.053(2) Uani 1 1 d .
H11 H 0.6934 1.1976 0.6255 0.064 Uiso 1 1 calc R
C13 C 0.9662(9) 1.0281(8) 0.6640(4) 0.063(2) Uani 1 1 d .
H13 H 1.0422 1.0209 0.6593 0.075 Uiso 1 1 calc R
C12 C 0.8709(9) 1.1210(8) 0.6367(4) 0.059(2) Uani 1 1 d .
H12 H 0.8829 1.1764 0.6129 0.071 Uiso 1 1 calc R
C15 C 0.6137(7) 1.0701(6) 0.6882(4) 0.048(2) Uani 1 1 d .
H15A H 0.5922 1.0832 0.7308 0.057 Uiso 1 1 calc R
H15B H 0.5587 1.1381 0.6641 0.057 Uiso 1 1 calc R
C57 C 0.1080(9) 0.3404(10) 0.8499(4) 0.074(3) Uani 1 1 d .
H57 H 0.0558 0.3261 0.8756 0.088 Uiso 1 1 calc R
N7 N 0.2904(13) 0.1045(9) 0.6444(5) 0.099(3) Uani 1 1 d .
O21 O 0.3516(12) 0.0340(10) 0.6816(5) 0.173(5) Uani 1 1 d .
O19 O 0.3390(13) 0.1536(14) 0.6201(6) 0.195(7) Uani 1 1 d .
O20 O 0.1946(10) 0.1161(13) 0.6343(8) 0.241(9) Uani 1 1 d .
C7 C 0.7249(7) 0.4636(6) 0.8868(3) 0.048(2) Uani 1 1 d .
H7A H 0.8073 0.4074 0.8911 0.072 Uiso 1 1 calc R
H7B H 0.6821 0.4285 0.8707 0.072 Uiso 1 1 calc R
H7C H 0.6920 0.4915 0.9259 0.072 Uiso 1 1 calc R
C22 C 0.3069(7) 0.7783(8) 0.6923(4) 0.066(3) Uani 1 1 d .
H22A H 0.2548 0.8598 0.6866 0.099 Uiso 1 1 calc R
H22B H 0.3012 0.7527 0.7338 0.099 Uiso 1 1 calc R
H22C H 0.2842 0.7381 0.6656 0.099 Uiso 1 1 calc R
C34 C 0.4071(7) 0.8129(7) 0.9130(3) 0.049(2) Uani 1 1 d .
H34 H 0.4040 0.8850 0.9119 0.058 Uiso 1 1 calc R
C35 C 0.3730(7) 0.7695(7) 0.9652(3) 0.048(2) Uani 1 1 d .
H35 H 0.3461 0.8130 0.9992 0.058 Uiso 1 1 calc R
C60 C 0.1512(7) 0.5940(7) 0.7908(4) 0.052(2) Uani 1 1 d .
H60A H 0.1368 0.6155 0.7476 0.063 Uiso 1 1 calc R
H60B H 0.0808 0.6465 0.8128 0.063 Uiso 1 1 calc R
C37 C 0.4687(8) 0.8927(6) 0.8017(4) 0.059(2) Uani 1 1 d .
H37A H 0.3873 0.9480 0.8091 0.089 Uiso 1 1 calc R
H37B H 0.4918 0.9071 0.7611 0.089 Uiso 1 1 calc R
H37C H 0.5188 0.8995 0.8305 0.089 Uiso 1 1 calc R
C45 C 0.6474(7) 0.2207(6) 0.8310(3) 0.0419(18) Uani 1 1 d .
H45A H 0.6903 0.2473 0.8550 0.050 Uiso 1 1 calc R
H45B H 0.7040 0.1461 0.8166 0.050 Uiso 1 1 calc R
C41 C 0.5676(8) 0.0996(7) 0.8860(3) 0.050(2) Uani 1 1 d .
H41 H 0.6313 0.0359 0.8698 0.060 Uiso 1 1 calc R
C43 C 0.3952(8) 0.1774(8) 0.9492(4) 0.057(2) Uani 1 1 d .
H43 H 0.3431 0.1669 0.9768 0.069 Uiso 1 1 calc R
C42 C 0.4886(9) 0.0833(8) 0.9257(4) 0.062(2) Uani 1 1 d .
H42 H 0.4991 0.0094 0.9362 0.074 Uiso 1 1 calc R
C8 C 0.8349(6) 0.8541(6) 0.7965(3) 0.0347(16) Uani 1 1 d .
H8 H 0.8660 0.8969 0.8129 0.042 Uiso 1 1 calc R
O22 O 0.0547(17) 0.362(2) 0.5587(12) 0.45(2) Uani 1 1 d .
C63 C 0.1640(19) 0.3733(18) 0.5574(10) 0.186(8) Uani 1 1 d .
O23 O 0.084(3) 0.9772(19) 0.8413(10) 0.445(18) Uani 1 1 d .

loop_
_atom_site_aniso_label
_atom_site_aniso_U_11
_atom_site_aniso_U_22
_atom_site_aniso_U_33
_atom_site_aniso_U_23
_atom_site_aniso_U_13
_atom_site_aniso_U_12
Tb1 0.0325(2) 0.0335(2) 0.02812(19) 0.00054(13) 0.00004(14) -0.01776(17)
Co2 0.0372(6) 0.0367(6) 0.0250(5) -0.0056(4) 0.0017(4) -0.0229(5)
Co1 0.0364(6) 0.0389(6) 0.0254(5) 0.0017(4) -0.0037(4) -0.0240(5)
O7 0.035(3) 0.031(3) 0.029(2) -0.0088(19) 0.005(2) -0.020(2)
O4 0.031(3) 0.041(3) 0.026(2) 0.006(2) -0.008(2) -0.021(2)
O10 0.042(3) 0.036(3) 0.018(2) -0.0032(19) 0.0031(19) -0.021(2)
O1 0.035(3) 0.038(3) 0.020(2) 0.0003(19) -0.0018(19) -0.021(2)
C47 0.032(4) 0.030(4) 0.013(3) 0.001(3) -0.004(3) -0.010(3)
C32 0.018(4) 0.034(4) 0.029(3) -0.002(3) -0.001(3) -0.010(3)
C46 0.033(4) 0.029(4) 0.034(4) -0.002(3) -0.011(3) -0.014(3)
C53 0.038(4) 0.028(4) 0.045(4) -0.005(3) -0.012(3) -0.017(4)
N4 0.035(4) 0.038(4) 0.039(3) -0.008(3) 0.001(3) -0.018(3)
N3 0.030(3) 0.037(3) 0.031(3) -0.002(3) -0.001(2) -0.018(3)
O12 0.036(3) 0.050(3) 0.048(3) -0.010(3) -0.002(3) -0.021(3)
O9 0.041(3) 0.043(3) 0.040(3) 0.001(2) 0.008(2) -0.022(3)
N2 0.043(4) 0.036(3) 0.029(3) -0.003(3) 0.006(3) -0.019(3)
N1 0.036(4) 0.029(3) 0.037(3) -0.002(2) -0.002(3) -0.018(3)
O3 0.037(3) 0.037(3) 0.065(4) -0.006(3) -0.009(3) -0.018(3)
O6 0.037(3) 0.043(3) 0.042(3) 0.001(2) 0.000(2) -0.019(3)
O11 0.044(3) 0.041(3) 0.035(3) -0.006(2) 0.005(2) -0.028(3)
O2 0.036(3) 0.048(3) 0.033(3) 0.007(2) -0.005(2) -0.029(3)
O5 0.026(3) 0.041(3) 0.044(3) 0.004(2) -0.001(2) -0.014(2)
O8 0.046(3) 0.034(3) 0.042(3) -0.006(2) 0.007(2) -0.021(3)
O13 0.041(3) 0.035(3) 0.057(3) 0.006(2) 0.002(2) -0.024(3)
C38 0.026(4) 0.046(4) 0.030(4) 0.000(3) 0.004(3) -0.020(4)
C3 0.026(4) 0.043(4) 0.026(3) -0.001(3) 0.001(3) -0.019(4)
C17 0.040(4) 0.024(4) 0.027(3) 0.005(3) -0.009(3) -0.016(3)
C33 0.036(4) 0.045(4) 0.029(4) -0.006(3) 0.003(3) -0.022(4)
C48 0.038(4) 0.027(4) 0.027(3) 0.002(3) -0.005(3) -0.012(3)
C2 0.021(4) 0.034(4) 0.028(3) -0.004(3) 0.003(3) -0.009(3)
C1 0.030(4) 0.039(4) 0.023(3) -0.005(3) -0.001(3) -0.017(4)
C31 0.031(4) 0.041(4) 0.028(4) -0.001(3) -0.001(3) -0.017(4)
C51 0.050(5) 0.036(4) 0.039(4) -0.001(3) -0.010(4) -0.021(4)
C16 0.046(5) 0.036(4) 0.024(3) -0.003(3) -0.003(3) -0.020(4)
C18 0.040(5) 0.033(4) 0.035(4) -0.005(3) -0.002(3) -0.019(4)
C23 0.060(5) 0.036(4) 0.021(3) 0.002(3) 0.003(3) -0.024(4)
C39 0.044(5) 0.041(4) 0.030(4) 0.000(3) -0.003(3) -0.025(4)
C59 0.053(5) 0.051(5) 0.056(5) -0.007(4) -0.002(4) -0.036(5)
C6 0.040(5) 0.058(5) 0.035(4) -0.010(4) -0.004(3) -0.022(4)
C40 0.039(5) 0.040(4) 0.034(4) 0.002(3) -0.006(3) -0.019(4)
C21 0.080(7) 0.042(5) 0.026(4) 0.002(3) -0.013(4) -0.034(5)
C54 0.033(4) 0.047(5) 0.042(4) -0.005(3) -0.004(3) -0.025(4)
C19 0.047(5) 0.040(4) 0.049(5) 0.008(4) -0.015(4) -0.026(4)
C24 0.039(5) 0.044(5) 0.034(4) -0.006(3) 0.011(3) -0.023(4)
C36 0.048(5) 0.053(5) 0.026(4) -0.003(3) 0.004(3) -0.030(4)
C10 0.044(5) 0.033(4) 0.042(4) -0.002(3) -0.003(3) -0.020(4)
C14 0.046(5) 0.051(5) 0.063(5) -0.003(4) 0.003(4) -0.030(5)
C4 0.041(5) 0.058(5) 0.028(4) 0.001(3) 0.003(3) -0.024(4)
C44 0.061(6) 0.044(5) 0.043(4) 0.000(4) 0.006(4) -0.030(5)
C9 0.040(5) 0.035(4) 0.046(4) -0.005(3) 0.004(4) -0.023(4)
C55 0.033(5) 0.060(5) 0.049(5) -0.013(4) 0.000(4) -0.025(4)
C52 0.055(5) 0.057(5) 0.048(5) -0.010(4) 0.016(4) -0.034(5)
C25 0.039(5) 0.051(5) 0.043(4) -0.016(4) 0.017(4) -0.028(4)
C49 0.059(5) 0.032(4) 0.026(4) 0.004(3) 0.003(3) -0.022(4)
C5 0.048(5) 0.079(6) 0.023(4) 0.001(4) -0.007(3) -0.032(5)
C30 0.041(5) 0.042(5) 0.056(5) -0.006(4) 0.001(4) -0.024(4)
N5 0.065(6) 0.064(5) 0.051(4) -0.006(4) -0.007(4) -0.024(5)
C50 0.069(6) 0.044(5) 0.025(4) -0.002(3) -0.004(4) -0.031(4)
C20 0.057(6) 0.046(5) 0.046(5) 0.008(4) -0.028(4) -0.025(5)
O14 0.033(3) 0.047(3) 0.053(3) -0.001(2) 0.008(2) -0.019(3)
C26 0.043(5) 0.068(6) 0.068(6) -0.019(5) 0.010(4) -0.035(5)
C56 0.039(5) 0.068(6) 0.073(6) -0.015(5) 0.010(4) -0.034(5)
C58 0.062(6) 0.061(6) 0.090(7) 0.009(5) -0.002(5) -0.042(6)
N6 0.050(5) 0.103(8) 0.068(6) -0.005(6) -0.010(5) -0.036(6)
O16 0.094(6) 0.111(6) 0.103(6) 0.010(5) -0.027(5) -0.054(5)
O17 0.089(6) 0.064(5) 0.136(7) -0.002(5) 0.004(5) -0.021(5)
O18 0.102(7) 0.170(9) 0.086(6) -0.055(6) 0.014(5) -0.048(6)
O15 0.095(7) 0.100(7) 0.203(10) -0.027(7) -0.009(7) -0.012(6)
C29 0.070(7) 0.059(6) 0.063(6) -0.004(4) 0.015(5) -0.040(5)
C27 0.059(6) 0.071(7) 0.086(7) -0.028(6) 0.032(5) -0.047(6)
C28 0.085(8) 0.071(7) 0.069(6) -0.016(5) 0.028(6) -0.055(7)
C11 0.066(6) 0.040(5) 0.058(5) 0.009(4) -0.010(4) -0.029(5)
C13 0.059(6) 0.065(6) 0.081(6) -0.011(5) 0.016(5) -0.044(6)
C12 0.083(7) 0.053(6) 0.062(5) 0.005(4) 0.001(5) -0.051(6)
C15 0.040(5) 0.035(4) 0.066(5) -0.001(4) -0.006(4) -0.015(4)
C57 0.068(7) 0.103(9) 0.078(7) -0.007(6) 0.015(5) -0.064(7)
N7 0.144(12) 0.071(7) 0.077(7) 0.001(5) 0.005(7) -0.047(8)
O21 0.254(15) 0.108(8) 0.113(8) -0.008(6) -0.038(9) -0.047(9)
O19 0.254(16) 0.290(18) 0.143(10) -0.083(10) 0.086(10) -0.210(15)
O20 0.072(7) 0.269(17) 0.42(2) -0.146(16) 0.006(10) -0.091(10)
C7 0.059(5) 0.046(5) 0.049(5) 0.019(4) -0.012(4) -0.036(4)
C22 0.039(5) 0.086(7) 0.065(6) 0.012(5) 0.002(4) -0.027(5)
C34 0.062(6) 0.051(5) 0.041(4) -0.014(4) 0.007(4) -0.034(5)
C35 0.056(5) 0.058(5) 0.033(4) -0.018(4) 0.007(4) -0.028(5)
C60 0.029(5) 0.054(5) 0.064(5) -0.019(4) -0.004(4) -0.009(4)
C37 0.076(7) 0.036(5) 0.064(5) -0.007(4) 0.021(5) -0.026(5)
C45 0.042(5) 0.034(4) 0.048(4) 0.000(3) -0.001(4) -0.017(4)
C41 0.065(6) 0.035(4) 0.047(5) -0.002(4) 0.006(4) -0.022(4)
C43 0.071(6) 0.063(6) 0.049(5) 0.004(4) 0.009(4) -0.043(6)
C42 0.092(8) 0.052(6) 0.057(5) 0.004(4) 0.002(5) -0.047(6)
C8 0.038(4) 0.034(4) 0.035(4) -0.006(3) -0.002(3) -0.018(4)
O22 0.186(17) 0.47(3) 0.53(4) -0.39(3) -0.10(2) 0.029(19)
C63 0.162(19) 0.183(19) 0.206(19) -0.114(16) 0.068(16) -0.067(16)
O23 0.62(4) 0.27(2) 0.38(3) 0.047(19) -0.33(3) -0.13(3)

loop_
_atom_type_symbol
_atom_type_description
_atom_type_scat_dispersion_real
_atom_type_scat_dispersion_imag
_atom_type_scat_source
C C 0.0033 0.0016 'International Tables Vol C Tables 4.2.6.8 and 6.1.1.4'
H H 0.0000 0.0000 'International Tables Vol C Tables 4.2.6.8 and 6.1.1.4'
N N 0.0061 0.0033 'International Tables Vol C Tables 4.2.6.8 and 6.1.1.4'
O O 0.0106 0.0060 'International Tables Vol C Tables 4.2.6.8 and 6.1.1.4'
Co Co 0.3494 0.9721 'International Tables Vol C Tables 4.2.6.8 and 6.1.1.4'
Tb Tb -0.1723 4.1537 'International Tables Vol C Tables 4.2.6.8 and 6.1.1.4'

loop_
_geom_angle_atom_site_label_1
_geom_angle_atom_site_label_2
_geom_angle_atom_site_label_3
_geom_angle
O7 Tb1 O4 145.68(16)
O7 Tb1 O14 83.95(16)
O4 Tb1 O14 129.35(16)
O7 Tb1 O13 131.06(16)
O4 Tb1 O13 82.54(16)
O14 Tb1 O13 53.06(16)
O7 Tb1 O1 116.77(13)
O4 Tb1 O1 62.38(14)
O14 Tb1 O1 113.41(16)
O13 Tb1 O1 70.36(15)
O7 Tb1 O10 62.79(13)
O4 Tb1 O10 116.03(14)
O14 Tb1 O10 69.70(16)
O13 Tb1 O10 112.39(15)
O1 Tb1 O10 176.88(14)
O7 Tb1 O5 89.23(15)
O4 Tb1 O5 61.51(14)
O14 Tb1 O5 136.79(16)
O13 Tb1 O5 137.16(15)
O1 Tb1 O5 107.73(14)
O10 Tb1 O5 69.29(14)
O7 Tb1 O2 70.14(14)
O4 Tb1 O2 123.24(14)
O14 Tb1 O2 71.43(16)
O13 Tb1 O2 74.25(15)
O1 Tb1 O2 61.13(13)
O10 Tb1 O2 120.66(13)
O5 Tb1 O2 144.34(15)
O7 Tb1 O8 61.56(14)
O4 Tb1 O8 90.47(15)
O14 Tb1 O8 137.18(15)
O13 Tb1 O8 135.41(16)
O1 Tb1 O8 67.49(14)
O10 Tb1 O8 110.21(14)
O5 Tb1 O8 71.31(15)
O2 Tb1 O8 73.29(15)
O7 Tb1 O11 122.62(14)
O4 Tb1 O11 69.64(14)
O14 Tb1 O11 73.07(15)
O13 Tb1 O11 70.67(15)
O1 Tb1 O11 120.60(13)
O10 Tb1 O11 60.01(13)
O5 Tb1 O11 75.19(15)
O2 Tb1 O11 140.40(15)
O8 Tb1 O11 146.24(15)
O7 Tb1 N5 107.68(19)
O4 Tb1 N5 106.6(2)
O14 Tb1 N5 26.35(18)
O13 Tb1 N5 26.71(18)
O1 Tb1 N5 91.96(19)
O10 Tb1 N5 91.09(19)
O5 Tb1 N5 145.05(17)
O2 Tb1 N5 70.49(17)
O8 Tb1 N5 143.64(17)
O11 Tb1 N5 69.92(17)
O10 Co2 O7 76.30(16)
O10 Co2 N4 90.5(2)
O7 Co2 N4 159.5(2)
O10 Co2 N3 153.0(2)
O7 Co2 N3 86.63(19)
N4 Co2 N3 110.9(2)
O10 Co2 O12 111.25(19)
O7 Co2 O12 87.47(18)
N4 Co2 O12 82.8(2)
N3 Co2 O12 88.3(2)
O10 Co2 O9 82.47(17)
O7 Co2 O9 106.41(18)
N4 Co2 O9 86.9(2)
N3 Co2 O9 82.5(2)
O12 Co2 O9 162.80(19)
O4 Co1 N1 155.5(2)
O4 Co1 O1 74.98(16)
N1 Co1 O1 89.62(19)
O4 Co1 N2 86.3(2)
N1 Co1 N2 114.2(2)
O1 Co1 N2 152.2(2)
O4 Co1 O6 106.69(19)
N1 Co1 O6 89.3(2)
O1 Co1 O6 81.59(18)
N2 Co1 O6 84.4(2)
O4 Co1 O3 87.11(18)
N1 Co1 O3 80.9(2)
O1 Co1 O3 111.42(19)
N2 Co1 O3 87.5(2)
O6 Co1 O3 163.45(19)
C32 O7 Co2 121.3(4)
C32 O7 Tb1 125.9(4)
Co2 O7 Tb1 112.46(17)
C17 O4 Co1 121.7(4)
C17 O4 Tb1 124.6(4)
Co1 O4 Tb1 113.06(18)
C47 O10 Co2 124.2(4)
C47 O10 Tb1 126.9(4)
Co2 O10 Tb1 105.55(16)
C2 O1 Co1 125.3(4)
C2 O1 Tb1 126.5(4)
Co1 O1 Tb1 106.75(16)
O10 C47 C46 125.0(6)
O10 C47 C48 117.4(6)
C46 C47 C48 117.6(5)
O7 C32 C33 116.9(6)
O7 C32 C31 123.9(6)
C33 C32 C31 119.1(6)
C51 C46 C47 119.2(6)
C51 C46 C53 115.9(6)
C47 C46 C53 124.9(6)
N4 C53 C46 126.6(6)
C53 N4 C54 119.5(6)
C53 N4 Co2 124.6(5)
C54 N4 Co2 115.7(4)
C38 N3 C39 118.3(6)
C38 N3 Co2 122.3(5)
C39 N3 Co2 118.7(4)
C60 O12 Co2 119.4(4)
C45 O9 Co2 122.9(4)
C23 N2 C24 118.2(6)
C23 N2 Co1 123.3(5)
C24 N2 Co1 118.1(4)
C8 N1 C9 119.1(6)
C8 N1 Co1 126.5(5)
C9 N1 Co1 114.3(4)
C15 O3 Co1 122.3(4)
C30 O6 Co1 121.7(4)
C48 O11 C52 116.3(5)
C48 O11 Tb1 121.1(4)
C52 O11 Tb1 122.0(4)
C3 O2 C7 115.7(5)
C3 O2 Tb1 120.3(4)
C7 O2 Tb1 124.0(4)
C18 O5 C22 116.5(6)
C18 O5 Tb1 116.4(4)
C22 O5 Tb1 126.2(4)
C33 O8 C37 116.8(5)
C33 O8 Tb1 114.8(4)
C37 O8 Tb1 126.2(4)
N5 O13 Tb1 93.7(4)
N3 C38 C31 126.2(6)
C4 C3 O2 124.3(6)
C4 C3 C2 122.2(6)
O2 C3 C2 113.5(5)
O4 C17 C18 117.7(6)
O4 C17 C16 123.1(6)
C18 C17 C16 119.2(6)
O8 C33 C34 125.6(6)
O8 C33 C32 113.0(5)
C34 C33 C32 121.4(6)
O11 C48 C49 123.6(6)
O11 C48 C47 114.5(5)
C49 C48 C47 121.9(6)
O1 C2 C1 124.7(6)
O1 C2 C3 118.1(6)
C1 C2 C3 117.2(6)
C2 C1 C6 119.6(6)
C2 C1 C8 124.6(6)
C6 C1 C8 115.8(6)
C36 C31 C32 117.9(6)
C36 C31 C38 118.6(6)
C32 C31 C38 123.5(6)
C50 C51 C46 121.5(7)
C21 C16 C17 117.7(7)
C21 C16 C23 119.1(6)
C17 C16 C23 123.1(6)
C19 C18 O5 127.0(7)
C19 C18 C17 121.4(6)
O5 C18 C17 111.5(6)
N2 C23 C16 125.3(6)
C40 C39 C44 121.2(7)
C40 C39 N3 118.9(6)
C44 C39 N3 119.9(7)
C54 C59 C58 119.5(8)
C5 C6 C1 121.1(7)
C41 C40 C39 118.9(7)
C41 C40 C45 118.9(7)
C39 C40 C45 122.0(6)
C20 C21 C16 121.2(7)
C59 C54 C55 121.3(7)
C59 C54 N4 121.1(7)
C55 C54 N4 117.4(6)
C18 C19 C20 118.9(7)
C29 C24 C25 119.8(7)
C29 C24 N2 122.0(7)
C25 C24 N2 118.1(6)
C35 C36 C31 122.1(7)
C11 C10 C9 118.4(7)
C11 C10 C15 120.9(7)
C9 C10 C15 120.5(7)
C13 C14 C9 119.3(8)
C3 C4 C5 120.2(7)
C39 C44 C43 118.7(8)
C10 C9 C14 120.7(7)
C10 C9 N1 118.1(6)
C14 C9 N1 121.2(7)
C56 C55 C54 118.7(8)
C56 C55 C60 121.8(7)
C54 C55 C60 119.5(7)
C26 C25 C24 119.1(7)
C26 C25 C30 119.0(7)
C24 C25 C30 121.6(6)
C48 C49 C50 119.4(7)
C6 C5 C4 119.7(7)
O6 C30 C25 111.7(6)
O14 N5 O13 118.9(7)
O14 N5 O15 121.3(8)
O13 N5 O15 119.8(8)
O14 N5 Tb1 59.4(4)
O13 N5 Tb1 59.6(4)
O15 N5 Tb1 179.1(6)
C51 C50 C49 120.2(6)
C21 C20 C19 121.4(7)
N5 O14 Tb1 94.3(4)
C27 C26 C25 120.9(9)
C57 C56 C55 120.8(8)
C57 C58 C59 119.0(9)
O17 N6 O18 124.6(11)
O17 N6 O16 118.0(9)
O18 N6 O16 117.4(11)
C24 C29 C28 119.7(9)
C28 C27 C26 119.8(8)
C27 C28 C29 120.4(9)
C10 C11 C12 121.3(8)
C12 C13 C14 119.7(8)
C13 C12 C11 120.7(8)
O3 C15 C10 111.4(6)
C56 C57 C58 120.6(9)
O19 N7 O21 111.2(17)
O19 N7 O20 128.2(17)
O21 N7 O20 120.5(16)
C33 C34 C35 119.1(7)
C36 C35 C34 120.2(7)
O12 C60 C55 113.8(6)
O9 C45 C40 110.6(6)
C40 C41 C42 121.0(8)
C42 C43 C44 120.9(8)
C43 C42 C41 119.1(8)
N1 C8 C1 126.1(6)

loop_
_geom_bond_atom_site_label_1
_geom_bond_atom_site_label_2
_geom_bond_distance
Tb1 O7 2.316(4)
Tb1 O4 2.322(4)
Tb1 O14 2.443(5)
Tb1 O13 2.446(5)
Tb1 O1 2.457(4)
Tb1 O10 2.506(4)
Tb1 O5 2.601(4)
Tb1 O2 2.615(4)
Tb1 O8 2.618(4)
Tb1 O11 2.652(4)
Tb1 N5 2.831(8)
Co2 O10 2.033(4)
Co2 O7 2.042(4)
Co2 N4 2.044(6)
Co2 N3 2.072(5)
Co2 O12 2.218(5)
Co2 O9 2.226(5)
Co1 O4 2.020(4)
Co1 N1 2.041(5)
Co1 O1 2.051(4)
Co1 N2 2.082(5)
Co1 O6 2.194(5)
Co1 O3 2.245(5)
O7 C32 1.323(7)
O4 C17 1.327(7)
O10 C47 1.318(7)
O1 C2 1.315(7)
C47 C46 1.409(9)
C47 C48 1.411(9)
C32 C33 1.403(9)
C32 C31 1.405(9)
C46 C51 1.406(9)
C46 C53 1.433(10)
C53 N4 1.285(8)
N4 C54 1.425(9)
N3 C38 1.295(8)
N3 C39 1.432(8)
O12 C60 1.413(9)
O9 C45 1.439(8)
N2 C23 1.291(9)
N2 C24 1.443(9)
N1 C8 1.271(8)
N1 C9 1.423(9)
O3 C15 1.437(8)
O6 C30 1.426(8)
O11 C48 1.363(8)
O11 C52 1.450(8)
O2 C3 1.378(8)
O2 C7 1.428(8)
O5 C18 1.371(8)
O5 C22 1.413(9)
O8 C33 1.370(8)
O8 C37 1.414(8)
O13 N5 1.275(8)
C38 C31 1.432(9)
C3 C4 1.360(9)
C3 C2 1.411(9)
C17 C18 1.408(9)
C17 C16 1.411(9)
C33 C34 1.378(9)
C48 C49 1.380(9)
C2 C1 1.403(9)
C1 C6 1.415(9)
C1 C8 1.454(9)
C31 C36 1.400(9)
C51 C50 1.361(10)
C16 C21 1.403(10)
C16 C23 1.443(10)
C18 C19 1.365(9)
C39 C40 1.374(10)
C39 C44 1.374(10)
C59 C54 1.374(10)
C59 C58 1.386(11)
C6 C5 1.357(10)
C40 C41 1.372(10)
C40 C45 1.510(10)
C21 C20 1.364(11)
C54 C55 1.382(10)
C19 C20 1.378(10)
C24 C29 1.385(10)
C24 C25 1.392(10)
C36 C35 1.366(10)
C10 C11 1.367(10)
C10 C9 1.399(10)
C10 C15 1.478(10)
C14 C13 1.386(11)
C14 C9 1.405(10)
C4 C5 1.392(10)
C44 C43 1.385(10)
C55 C56 1.372(10)
C55 C60 1.497(11)
C25 C26 1.387(10)
C25 C30 1.522(10)
C49 C50 1.386(10)
N5 O14 1.260(8)
N5 O15 1.520(11)
C26 C27 1.378(12)
C56 C57 1.365(12)
C58 C57 1.385(13)
N6 O17 1.196(10)
N6 O18 1.216(10)
N6 O16 1.299(10)
C29 C28 1.391(12)
C27 C28 1.368(13)
C11 C12 1.386(11)
C13 C12 1.372(12)
N7 O19 1.175(13)
N7 O21 1.182(13)
N7 O20 1.187(14)
C34 C35 1.385(10)
C41 C42 1.383(11)
C43 C42 1.366(12)
O22 C63 1.47(3)
